data_1508765
loop_
_publ_author_name
'Nishi, Mitsumi'
'Kuninobu, Yoichiro'
'Takai, Kazuhiko'

_publ_section_title
;
 Rhenium-Catalyzed Regio- and Stereoselective Synthesis of
 \g-Thio-\a,\b-unsaturated Ketones via Insertion of Terminal Alkynes into
 the C-S Bond.
;
_journal_issue 23
_journal_name_full 'Organic letters'
_journal_page_first 6116
_journal_page_last 6118
_journal_paper_doi 10.1021/ol302810u
_journal_volume 14
_journal_year 2012
_chemical_formula_moiety 'C23 H20 O3 S'
_chemical_formula_sum 'C23 H20 O3 S'
_chemical_formula_weight 376.47
_space_group_IT_number 2
_symmetry_cell_setting triclinic
_symmetry_Int_Tables_number 2
_symmetry_space_group_name_Hall '-P 1'
_symmetry_space_group_name_H-M 'P -1'
_atom_sites_solution_hydrogens geom
_atom_sites_solution_primary direct
_atom_sites_solution_secondary difmap
_cell_angle_alpha 94.065(14)
_cell_angle_beta 97.194(10)
_cell_angle_gamma 90.221(12)
_cell_formula_units_Z 4
_cell_length_a 9.631(7)
_cell_length_b 10.862(7)
_cell_length_c 18.269(12)
_cell_measurement_reflns_used 5854
_cell_measurement_temperature 93
_cell_measurement_theta_max 27.49
_cell_measurement_theta_min 3.04
_cell_volume 1891(2)
_computing_cell_refinement CrystalClear
_computing_data_collection 'CrystalClear (Rigaku Inc., 2008)'
_computing_data_reduction CrystalClear
_computing_molecular_graphics 'CrystalStructure 4.0'
_computing_publication_material 'CrystalStructure 4.0 (Rigaku, 2010)'
_computing_structure_refinement 'SHELXL97 (Sheldrick, 2008)'
_computing_structure_solution 'SIR2004 (Burla, et al., 2005)'
_diffrn_ambient_temperature 93
_diffrn_detector_area_resol_mean 7.111
_diffrn_measured_fraction_theta_full 0.989
_diffrn_measured_fraction_theta_max 0.989
_diffrn_measurement_device_type 'Rigaku Saturn724'
_diffrn_measurement_method \w
_diffrn_radiation_type 'Mo K\a'
_diffrn_radiation_wavelength 0.71075
_diffrn_reflns_av_R_equivalents 0.1365
_diffrn_reflns_limit_h_max 12
_diffrn_reflns_limit_h_min -12
_diffrn_reflns_limit_k_max 13
_diffrn_reflns_limit_k_min -14
_diffrn_reflns_limit_l_max 23
_diffrn_reflns_limit_l_min -23
_diffrn_reflns_number 29375
_diffrn_reflns_theta_full 27.59
_diffrn_reflns_theta_max 27.59
_diffrn_standards_number 0
_exptl_absorpt_coefficient_mu 0.192
_exptl_absorpt_correction_T_max 0.981
_exptl_absorpt_correction_T_min 0.488
_exptl_absorpt_correction_type multi-scan
_exptl_absorpt_process_details 'REQAB (Rigaku, 1998)'
_exptl_crystal_colour colorless
_exptl_crystal_density_diffrn 1.322
_exptl_crystal_density_method 'not measured'
_exptl_crystal_description block
_exptl_crystal_F_000 792.00
_exptl_crystal_size_max 0.600
_exptl_crystal_size_mid 0.100
_exptl_crystal_size_min 0.100
_refine_diff_density_max 2.160
_refine_diff_density_min -0.660
_refine_ls_extinction_method none
_refine_ls_goodness_of_fit_ref 1.057
_refine_ls_hydrogen_treatment constr
_refine_ls_number_parameters 487
_refine_ls_number_reflns 8650
_refine_ls_number_restraints 0
_refine_ls_R_factor_gt 0.1153
_refine_ls_shift/su_max 0.000
_refine_ls_structure_factor_coef Fsqd
_refine_ls_weighting_details 'w = 1/[\s^2^(Fo^2^)+(0.1657P)^2^+1.6597P] where P=(Fo^2^+2Fc^2^)/3'
_refine_ls_weighting_scheme calc
_refine_ls_wR_factor_ref 0.3099
_reflns_number_gt 6306
_reflns_number_total 8650
_reflns_threshold_expression F^2^>2.0\s(F^2^)
_cod_data_source_file ol302810u_si_003.cif
_cod_data_source_block 3a'
_cod_database_code 1508765

loop_
_symmetry_equiv_pos_site_id
_symmetry_equiv_pos_as_xyz
1 +X,+Y,+Z
2 -X,-Y,-Z

loop_
_atom_site_label
_atom_site_type_symbol
_atom_site_fract_x
_atom_site_fract_y
_atom_site_fract_z
_atom_site_U_iso_or_equiv
_atom_site_adp_type
_atom_site_occupancy
_atom_site_symmetry_multiplicity
_atom_site_calc_flag
_atom_site_refinement_flags
S1 S 0.12809(8) 0.35523(8) 0.33179(5) 0.0158(3) Uani 1.0 2 d .
S2 S 0.29044(8) 0.85665(8) 0.32827(5) 0.0156(3) Uani 1.0 2 d .
O1 O 0.0883(3) 0.5479(3) 0.09445(17) 0.0270(7) Uani 1.0 2 d .
O2 O 0.0969(3) 0.2348(3) 0.29537(15) 0.0213(6) Uani 1.0 2 d .
O3 O 0.0169(3) 0.4250(3) 0.36121(16) 0.0230(6) Uani 1.0 2 d .
O4 O 0.2089(3) 1.0423(3) 0.08284(17) 0.0273(7) Uani 1.0 2 d .
O5 O 0.4154(3) 0.9272(3) 0.35637(15) 0.0221(6) Uani 1.0 2 d .
O6 O 0.3040(3) 0.7344(3) 0.29307(15) 0.0208(6) Uani 1.0 2 d .
C1 C -0.0382(4) 0.2436(4) 0.1245(2) 0.0201(8) Uani 1.0 2 d .
C2 C -0.1631(5) 0.1750(4) 0.1162(3) 0.0265(9) Uani 1.0 2 d .
C3 C -0.2888(4) 0.2290(5) 0.0891(3) 0.0299(10) Uani 1.0 2 d .
C4 C -0.2907(5) 0.3515(5) 0.0711(3) 0.0299(10) Uani 1.0 2 d .
C5 C -0.1679(4) 0.4192(5) 0.0789(3) 0.0249(9) Uani 1.0 2 d .
C6 C -0.0403(4) 0.3645(4) 0.10632(19) 0.0174(8) Uani 1.0 2 d .
C7 C 0.0901(4) 0.4408(4) 0.11290(19) 0.0186(8) Uani 1.0 2 d .
C8 C 0.2292(4) 0.3848(4) 0.1396(2) 0.0162(7) Uani 1.0 2 d .
C9 C 0.3049(4) 0.3361(4) 0.0768(2) 0.0205(8) Uani 1.0 2 d .
C10 C 0.2783(4) 0.3906(4) 0.2118(2) 0.0159(7) Uani 1.0 2 d .
C11 C 0.4179(4) 0.3390(4) 0.23923(19) 0.0158(7) Uani 1.0 2 d .
C12 C 0.4471(4) 0.2153(4) 0.2245(2) 0.0201(8) Uani 1.0 2 d .
C13 C 0.5770(5) 0.1665(4) 0.2502(3) 0.0255(9) Uani 1.0 2 d .
C14 C 0.6785(4) 0.2427(4) 0.2905(3) 0.0264(9) Uani 1.0 2 d .
C15 C 0.6494(5) 0.3662(4) 0.3066(3) 0.0288(10) Uani 1.0 2 d .
C16 C 0.5214(4) 0.4157(4) 0.2811(2) 0.0210(8) Uani 1.0 2 d .
C17 C 0.1961(4) 0.4532(4) 0.2685(2) 0.0173(7) Uani 1.0 2 d .
C18 C 0.2621(4) 0.3390(4) 0.40589(19) 0.0162(7) Uani 1.0 2 d .
C19 C 0.3509(4) 0.2380(4) 0.4044(3) 0.0217(8) Uani 1.0 2 d .
C20 C 0.4522(4) 0.2244(4) 0.4650(3) 0.0285(9) Uani 1.0 2 d .
C21 C 0.4637(5) 0.3114(5) 0.5251(3) 0.0337(11) Uani 1.0 2 d .
C22 C 0.3767(5) 0.4121(5) 0.5253(3) 0.0341(10) Uani 1.0 2 d .
C23 C 0.2732(4) 0.4267(4) 0.4654(2) 0.0233(8) Uani 1.0 2 d .
C24 C 0.3573(4) 0.7450(4) 0.12608(19) 0.0184(8) Uani 1.0 2 d .
C25 C 0.4804(4) 0.6799(4) 0.1220(3) 0.0239(9) Uani 1.0 2 d .
C26 C 0.5957(4) 0.7362(4) 0.0983(3) 0.0267(9) Uani 1.0 2 d .
C27 C 0.5879(4) 0.8575(5) 0.0775(3) 0.0285(10) Uani 1.0 2 d .
C28 C 0.4663(4) 0.9225(4) 0.0819(2) 0.0226(8) Uani 1.0 2 d .
C29 C 0.3504(4) 0.8676(4) 0.10603(19) 0.0156(7) Uani 1.0 2 d .
C30 C 0.2194(4) 0.9398(4) 0.10750(19) 0.0162(7) Uani 1.0 2 d .
C31 C 0.0947(4) 0.8839(4) 0.1357(2) 0.0146(7) Uani 1.0 2 d .
C32 C -0.0126(4) 0.8328(4) 0.0744(2) 0.0205(8) Uani 1.0 2 d .
C33 C 0.0817(4) 0.8900(4) 0.20832(19) 0.0148(7) Uani 1.0 2 d .
C34 C -0.0435(4) 0.8394(4) 0.23729(19) 0.0151(7) Uani 1.0 2 d .
C35 C -0.0785(4) 0.7150(4) 0.2258(2) 0.0184(8) Uani 1.0 2 d .
C36 C -0.1935(5) 0.6663(4) 0.2537(3) 0.0253(9) Uani 1.0 2 d .
C37 C -0.2765(4) 0.7435(5) 0.2927(3) 0.0278(9) Uani 1.0 2 d .
C38 C -0.2441(4) 0.8683(4) 0.3073(3) 0.0253(9) Uani 1.0 2 d .
C39 C -0.1276(4) 0.9174(4) 0.2778(2) 0.0217(8) Uani 1.0 2 d .
C40 C 0.1917(4) 0.9525(4) 0.2642(2) 0.0169(7) Uani 1.0 2 d .
C41 C 0.1932(4) 0.8425(4) 0.40312(19) 0.0171(7) Uani 1.0 2 d .
C42 C 0.1054(4) 0.7399(4) 0.4041(3) 0.0215(8) Uani 1.0 2 d .
C43 C 0.0347(5) 0.7269(4) 0.4659(3) 0.0278(9) Uani 1.0 2 d .
C44 C 0.0540(5) 0.8145(5) 0.5244(3) 0.0322(10) Uani 1.0 2 d .
C45 C 0.1403(6) 0.9164(5) 0.5230(3) 0.0338(10) Uani 1.0 2 d .
C46 C 0.2107(5) 0.9315(4) 0.4622(3) 0.0243(9) Uani 1.0 2 d .
H1 H 0.0476 0.2070 0.1425 0.0241 Uiso 1.0 2 calc R
H2 H -0.1624 0.0917 0.1289 0.0317 Uiso 1.0 2 calc R
H3 H -0.3734 0.1820 0.0830 0.0358 Uiso 1.0 2 calc R
H4 H -0.3766 0.3883 0.0533 0.0359 Uiso 1.0 2 calc R
H5 H -0.1688 0.5024 0.0660 0.0299 Uiso 1.0 2 calc R
H9A H 0.3281 0.2493 0.0827 0.0246 Uiso 1.0 2 calc R
H9B H 0.3911 0.3842 0.0768 0.0246 Uiso 1.0 2 calc R
H9C H 0.2448 0.3429 0.0299 0.0246 Uiso 1.0 2 calc R
H12 H 0.3778 0.1628 0.1966 0.0242 Uiso 1.0 2 calc R
H13 H 0.5953 0.0816 0.2399 0.0306 Uiso 1.0 2 calc R
H14 H 0.7677 0.2109 0.3072 0.0317 Uiso 1.0 2 calc R
H15 H 0.7184 0.4176 0.3356 0.0346 Uiso 1.0 2 calc R
H16 H 0.5037 0.5006 0.2917 0.0252 Uiso 1.0 2 calc R
H17A H 0.1164 0.4960 0.2420 0.0208 Uiso 1.0 2 calc R
H17B H 0.2569 0.5173 0.2979 0.0208 Uiso 1.0 2 calc R
H19 H 0.3426 0.1794 0.3629 0.0260 Uiso 1.0 2 calc R
H20 H 0.5132 0.1559 0.4652 0.0342 Uiso 1.0 2 calc R
H21 H 0.5321 0.3015 0.5664 0.0405 Uiso 1.0 2 calc R
H22 H 0.3869 0.4718 0.5663 0.0409 Uiso 1.0 2 calc R
H23 H 0.2122 0.4952 0.4656 0.0280 Uiso 1.0 2 calc R
H24 H 0.2786 0.7071 0.1422 0.0221 Uiso 1.0 2 calc R
H25 H 0.4860 0.5969 0.1354 0.0287 Uiso 1.0 2 calc R
H26 H 0.6800 0.6917 0.0962 0.0321 Uiso 1.0 2 calc R
H27 H 0.6660 0.8949 0.0605 0.0342 Uiso 1.0 2 calc R
H28 H 0.4613 1.0054 0.0684 0.0271 Uiso 1.0 2 calc R
H32A H -0.0991 0.8800 0.0751 0.0246 Uiso 1.0 2 calc R
H32B H -0.0318 0.7460 0.0813 0.0246 Uiso 1.0 2 calc R
H32C H 0.0229 0.8391 0.0268 0.0246 Uiso 1.0 2 calc R
H35 H -0.0229 0.6617 0.1984 0.0221 Uiso 1.0 2 calc R
H36 H -0.2148 0.5805 0.2459 0.0304 Uiso 1.0 2 calc R
H37 H -0.3570 0.7105 0.3099 0.0333 Uiso 1.0 2 calc R
H38 H -0.2988 0.9199 0.3363 0.0304 Uiso 1.0 2 calc R
H39 H -0.1063 1.0031 0.2856 0.0260 Uiso 1.0 2 calc R
H40A H 0.1457 1.0172 0.2933 0.0203 Uiso 1.0 2 calc R
H40B H 0.2586 0.9947 0.2371 0.0203 Uiso 1.0 2 calc R
H42 H 0.0938 0.6796 0.3635 0.0258 Uiso 1.0 2 calc R
H43 H -0.0260 0.6581 0.4672 0.0333 Uiso 1.0 2 calc R
H44 H 0.0074 0.8050 0.5665 0.0386 Uiso 1.0 2 calc R
H45 H 0.1515 0.9764 0.5638 0.0405 Uiso 1.0 2 calc R
H46 H 0.2697 1.0015 0.4610 0.0292 Uiso 1.0 2 calc R

loop_
_atom_site_aniso_label
_atom_site_aniso_U_11
_atom_site_aniso_U_22
_atom_site_aniso_U_33
_atom_site_aniso_U_12
_atom_site_aniso_U_13
_atom_site_aniso_U_23
S1 0.0142(4) 0.0164(5) 0.0173(5) 0.0015(4) 0.0021(4) 0.0036(4)
S2 0.0140(4) 0.0170(5) 0.0163(4) 0.0010(4) 0.0029(4) 0.0029(4)
O1 0.0225(13) 0.0203(15) 0.0384(17) -0.0002(12) -0.0021(13) 0.0131(13)
O2 0.0245(13) 0.0161(14) 0.0227(13) -0.0027(11) -0.0008(11) 0.0040(11)
O3 0.0164(12) 0.0281(16) 0.0259(14) 0.0043(11) 0.0069(11) 0.0034(12)
O4 0.0233(14) 0.0239(16) 0.0383(17) 0.0039(12) 0.0110(13) 0.0143(13)
O5 0.0117(11) 0.0299(16) 0.0247(13) -0.0024(11) 0.0015(10) 0.0030(12)
O6 0.0253(13) 0.0168(14) 0.0216(13) 0.0039(11) 0.0068(11) 0.0027(11)
C1 0.0145(15) 0.024(2) 0.0216(17) 0.0010(14) 0.0008(14) 0.0015(15)
C2 0.0257(19) 0.023(2) 0.030(2) -0.0085(16) 0.0046(17) -0.0004(17)
C3 0.0151(17) 0.046(3) 0.028(2) -0.0092(17) 0.0003(16) -0.0006(19)
C4 0.0198(18) 0.042(3) 0.028(2) 0.0027(18) 0.0006(16) 0.0113(19)
C5 0.0181(17) 0.033(3) 0.0241(18) 0.0047(16) 0.0024(15) 0.0063(17)
C6 0.0124(15) 0.025(2) 0.0152(15) 0.0010(14) 0.0023(13) 0.0006(14)
C7 0.0177(16) 0.023(2) 0.0151(16) 0.0036(15) 0.0010(13) 0.0015(14)
C8 0.0148(15) 0.0128(17) 0.0210(17) -0.0026(13) 0.0012(14) 0.0021(14)
C9 0.0176(16) 0.025(2) 0.0196(17) 0.0021(15) 0.0043(14) 0.0050(15)
C10 0.0155(15) 0.0125(17) 0.0199(16) -0.0010(13) 0.0023(13) 0.0021(13)
C11 0.0122(15) 0.0187(19) 0.0168(15) -0.0022(13) 0.0016(13) 0.0034(14)
C12 0.0172(16) 0.021(2) 0.0228(17) -0.0012(14) 0.0032(14) 0.0032(15)
C13 0.0260(19) 0.024(2) 0.0272(19) 0.0093(16) 0.0057(17) 0.0019(16)
C14 0.0138(16) 0.041(3) 0.0243(19) 0.0051(16) -0.0003(15) 0.0069(18)
C15 0.0253(19) 0.028(3) 0.028(2) -0.0029(17) -0.0157(17) -0.0002(17)
C16 0.0189(17) 0.022(2) 0.0220(17) -0.0021(15) -0.0009(15) 0.0057(15)
C17 0.0187(16) 0.0158(18) 0.0181(16) 0.0051(14) 0.0030(14) 0.0043(14)
C18 0.0151(15) 0.0199(19) 0.0145(15) 0.0013(14) 0.0034(13) 0.0043(14)
C19 0.0183(16) 0.021(2) 0.0272(19) 0.0036(15) 0.0040(15) 0.0069(16)
C20 0.0217(18) 0.029(3) 0.034(3) 0.0045(17) -0.0034(17) 0.0098(18)
C21 0.030(2) 0.043(3) 0.026(2) -0.003(2) -0.0111(18) 0.0124(19)
C22 0.038(3) 0.037(3) 0.024(2) -0.001(2) -0.0078(19) 0.0010(18)
C23 0.0239(18) 0.026(2) 0.0200(17) 0.0030(16) 0.0017(15) 0.0027(16)
C24 0.0176(16) 0.023(2) 0.0157(15) -0.0026(14) 0.0042(13) 0.0055(14)
C25 0.0212(17) 0.026(3) 0.0248(19) 0.0063(16) 0.0030(15) 0.0051(16)
C26 0.0187(17) 0.035(3) 0.0266(19) 0.0079(17) 0.0040(16) 0.0003(18)
C27 0.0164(17) 0.041(3) 0.030(2) -0.0021(17) 0.0085(16) 0.0069(19)
C28 0.0192(17) 0.029(3) 0.0210(17) -0.0050(16) 0.0044(15) 0.0051(16)
C29 0.0125(15) 0.0175(18) 0.0174(16) -0.0011(13) 0.0043(13) 0.0010(14)
C30 0.0134(15) 0.0192(19) 0.0168(16) -0.0008(13) 0.0047(13) 0.0028(14)
C31 0.0130(14) 0.0125(17) 0.0188(16) 0.0014(13) 0.0034(13) 0.0029(13)
C32 0.0182(16) 0.025(2) 0.0185(17) -0.0018(15) 0.0014(14) 0.0069(15)
C33 0.0109(14) 0.0169(18) 0.0174(16) 0.0036(13) 0.0025(13) 0.0050(13)
C34 0.0107(14) 0.0201(19) 0.0154(15) 0.0021(13) 0.0027(13) 0.0055(14)
C35 0.0180(16) 0.0186(19) 0.0190(16) 0.0022(14) 0.0028(14) 0.0038(14)
C36 0.0268(19) 0.027(3) 0.0223(18) -0.0079(17) 0.0007(16) 0.0038(16)
C37 0.0210(18) 0.043(3) 0.0213(18) -0.0078(18) 0.0089(16) 0.0083(18)
C38 0.0095(15) 0.030(3) 0.038(3) 0.0024(15) 0.0126(16) -0.0036(18)
C39 0.0167(16) 0.025(2) 0.0250(18) 0.0006(15) 0.0075(15) 0.0022(16)
C40 0.0174(16) 0.0141(18) 0.0192(16) -0.0009(13) 0.0021(14) 0.0019(14)
C41 0.0161(15) 0.0198(19) 0.0160(16) 0.0029(14) 0.0022(13) 0.0045(14)
C42 0.0198(17) 0.021(2) 0.0245(18) 0.0012(15) 0.0028(15) 0.0059(15)
C43 0.0237(18) 0.030(3) 0.032(2) -0.0011(17) 0.0065(17) 0.0117(18)
C44 0.036(3) 0.039(3) 0.025(2) 0.003(2) 0.0161(19) 0.0059(19)
C45 0.044(3) 0.035(3) 0.023(2) 0.001(2) 0.0080(19) -0.0028(18)
C46 0.0263(19) 0.024(2) 0.0228(18) -0.0023(16) 0.0036(16) 0.0023(16)

loop_
_atom_type_symbol
_atom_type_description
_atom_type_scat_dispersion_real
_atom_type_scat_dispersion_imag
_atom_type_scat_source
C C 0.0033 0.0016
;
International Tables for Crystallography
(1992, Vol. C, Tables 4.2.6.8 and 6.1.1.4)
;
H H 0.0000 0.0000
;
International Tables for Crystallography
(1992, Vol. C, Table 6.1.1.4)
;
O O 0.0106 0.0060
;
International Tables for Crystallography
(1992, Vol. C, Tables 4.2.6.8 and 6.1.1.4)
;
S S 0.1246 0.1234
;
International Tables for Crystallography
(1992, Vol. C, Tables 4.2.6.8 and 6.1.1.4)
;

loop_
_geom_angle_atom_site_label_1
_geom_angle_atom_site_label_2
_geom_angle_atom_site_label_3
_geom_angle
_geom_angle_publ_flag
O2 S1 O3 119.13(17) yes
O2 S1 C17 109.38(18) yes
O2 S1 C18 107.78(17) yes
O3 S1 C17 105.31(18) yes
O3 S1 C18 107.32(17) yes
C17 S1 C18 107.39(17) yes
O5 S2 O6 119.03(17) yes
O5 S2 C40 105.28(17) yes
O5 S2 C41 107.20(17) yes
O6 S2 C40 109.67(17) yes
O6 S2 C41 107.72(18) yes
C40 S2 C41 107.41(18) yes
C2 C1 C6 119.6(4) yes
C1 C2 C3 120.0(4) yes
C2 C3 C4 120.3(4) yes
C3 C4 C5 119.9(4) yes
C4 C5 C6 119.9(5) yes
C1 C6 C5 120.4(4) yes
C1 C6 C7 121.7(4) yes
C5 C6 C7 117.9(4) yes
O1 C7 C6 121.5(4) yes
O1 C7 C8 118.8(4) yes
C6 C7 C8 119.7(4) yes
C7 C8 C9 112.3(3) yes
C7 C8 C10 120.9(4) yes
C9 C8 C10 126.6(4) yes
C8 C10 C11 121.8(4) yes
C8 C10 C17 120.8(4) yes
C11 C10 C17 117.4(3) yes
C10 C11 C12 120.9(3) yes
C10 C11 C16 120.3(4) yes
C12 C11 C16 118.8(4) yes
C11 C12 C13 121.2(4) yes
C12 C13 C14 119.6(4) yes
C13 C14 C15 119.7(4) yes
C14 C15 C16 121.2(4) yes
C11 C16 C15 119.5(4) yes
S1 C17 C10 116.4(3) yes
S1 C18 C19 119.9(3) yes
S1 C18 C23 118.4(3) yes
C19 C18 C23 121.7(4) yes
C18 C19 C20 118.8(4) yes
C19 C20 C21 119.9(4) yes
C20 C21 C22 120.7(4) yes
C21 C22 C23 120.4(4) yes
C18 C23 C22 118.6(4) yes
C25 C24 C29 119.3(4) yes
C24 C25 C26 120.1(4) yes
C25 C26 C27 120.4(4) yes
C26 C27 C28 119.7(4) yes
C27 C28 C29 120.5(4) yes
C24 C29 C28 120.0(4) yes
C24 C29 C30 121.2(4) yes
C28 C29 C30 118.8(4) yes
O4 C30 C29 121.1(4) yes
O4 C30 C31 119.2(4) yes
C29 C30 C31 119.6(4) yes
C30 C31 C32 112.6(3) yes
C30 C31 C33 121.5(3) yes
C32 C31 C33 125.8(4) yes
C31 C33 C34 122.4(3) yes
C31 C33 C40 120.9(4) yes
C34 C33 C40 116.7(3) yes
C33 C34 C35 121.0(4) yes
C33 C34 C39 120.5(4) yes
C35 C34 C39 118.6(4) yes
C34 C35 C36 121.5(4) yes
C35 C36 C37 119.7(4) yes
C36 C37 C38 121.1(4) yes
C37 C38 C39 118.7(4) yes
C34 C39 C38 120.3(4) yes
S2 C40 C33 117.2(3) yes
S2 C41 C42 120.1(3) yes
S2 C41 C46 118.9(3) yes
C42 C41 C46 120.9(4) yes
C41 C42 C43 119.3(4) yes
C42 C43 C44 119.4(4) yes
C43 C44 C45 121.1(5) yes
C44 C45 C46 120.4(4) yes
C41 C46 C45 118.9(4) yes
C2 C1 H1 120.192 no
C6 C1 H1 120.194 no
C1 C2 H2 120.013 no
C3 C2 H2 120.014 no
C2 C3 H3 119.874 no
C4 C3 H3 119.867 no
C3 C4 H4 120.037 no
C5 C4 H4 120.039 no
C4 C5 H5 120.075 no
C6 C5 H5 120.073 no
C8 C9 H9A 109.465 no
C8 C9 H9B 109.473 no
C8 C9 H9C 109.470 no
H9A C9 H9B 109.472 no
H9A C9 H9C 109.474 no
H9B C9 H9C 109.472 no
C11 C12 H12 119.407 no
C13 C12 H12 119.413 no
C12 C13 H13 120.220 no
C14 C13 H13 120.220 no
C13 C14 H14 120.163 no
C15 C14 H14 120.156 no
C14 C15 H15 119.393 no
C16 C15 H15 119.394 no
C11 C16 H16 120.244 no
C15 C16 H16 120.243 no
S1 C17 H17A 108.183 no
S1 C17 H17B 108.181 no
C10 C17 H17A 108.180 no
C10 C17 H17B 108.173 no
H17A C17 H17B 107.339 no
C18 C19 H19 120.579 no
C20 C19 H19 120.588 no
C19 C20 H20 120.046 no
C21 C20 H20 120.052 no
C20 C21 H21 119.672 no
C22 C21 H21 119.670 no
C21 C22 H22 119.807 no
C23 C22 H22 119.818 no
C18 C23 H23 120.720 no
C22 C23 H23 120.718 no
C25 C24 H24 120.327 no
C29 C24 H24 120.328 no
C24 C25 H25 119.975 no
C26 C25 H25 119.973 no
C25 C26 H26 119.790 no
C27 C26 H26 119.784 no
C26 C27 H27 120.171 no
C28 C27 H27 120.159 no
C27 C28 H28 119.739 no
C29 C28 H28 119.736 no
C31 C32 H32A 109.474 no
C31 C32 H32B 109.474 no
C31 C32 H32C 109.466 no
H32A C32 H32B 109.476 no
H32A C32 H32C 109.467 no
H32B C32 H32C 109.470 no
C34 C35 H35 119.250 no
C36 C35 H35 119.249 no
C35 C36 H36 120.164 no
C37 C36 H36 120.163 no
C36 C37 H37 119.449 no
C38 C37 H37 119.440 no
C37 C38 H38 120.641 no
C39 C38 H38 120.644 no
C34 C39 H39 119.836 no
C38 C39 H39 119.825 no
S2 C40 H40A 107.995 no
S2 C40 H40B 107.991 no
C33 C40 H40A 107.998 no
C33 C40 H40B 107.993 no
H40A C40 H40B 107.241 no
C41 C42 H42 120.371 no
C43 C42 H42 120.357 no
C42 C43 H43 120.301 no
C44 C43 H43 120.299 no
C43 C44 H44 119.437 no
C45 C44 H44 119.438 no
C44 C45 H45 119.783 no
C46 C45 H45 119.792 no
C41 C46 H46 120.574 no
C45 C46 H46 120.569 no

loop_
_geom_bond_atom_site_label_1
_geom_bond_atom_site_label_2
_geom_bond_distance
_geom_bond_publ_flag
S1 O2 1.438(3) yes
S1 O3 1.450(3) yes
S1 C17 1.805(4) yes
S1 C18 1.768(4) yes
S2 O5 1.443(3) yes
S2 O6 1.447(3) yes
S2 C40 1.806(4) yes
S2 C41 1.766(4) yes
O1 C7 1.233(5) yes
O4 C30 1.230(5) yes
C1 C2 1.400(6) yes
C1 C6 1.376(6) yes
C2 C3 1.397(6) yes
C3 C4 1.393(7) yes
C4 C5 1.376(6) yes
C5 C6 1.417(6) yes
C6 C7 1.490(6) yes
C7 C8 1.512(5) yes
C8 C9 1.501(6) yes
C8 C10 1.342(5) yes
C10 C11 1.500(5) yes
C10 C17 1.507(6) yes
C11 C12 1.389(6) yes
C11 C16 1.409(5) yes
C12 C13 1.400(6) yes
C13 C14 1.383(6) yes
C14 C15 1.389(7) yes
C15 C16 1.387(6) yes
C18 C19 1.395(6) yes
C18 C23 1.387(6) yes
C19 C20 1.398(6) yes
C20 C21 1.389(7) yes
C21 C22 1.380(7) yes
C22 C23 1.402(6) yes
C24 C25 1.391(6) yes
C24 C29 1.405(6) yes
C25 C26 1.396(6) yes
C26 C27 1.396(7) yes
C27 C28 1.378(6) yes
C28 C29 1.398(6) yes
C29 C30 1.490(5) yes
C30 C31 1.507(6) yes
C31 C32 1.499(5) yes
C31 C33 1.345(6) yes
C33 C34 1.494(5) yes
C33 C40 1.501(5) yes
C34 C35 1.386(6) yes
C34 C39 1.411(6) yes
C35 C36 1.392(6) yes
C36 C37 1.384(6) yes
C37 C38 1.390(7) yes
C38 C39 1.421(6) yes
C41 C42 1.399(6) yes
C41 C46 1.390(6) yes
C42 C43 1.405(7) yes
C43 C44 1.374(6) yes
C44 C45 1.386(7) yes
C45 C46 1.390(7) yes
C1 H1 0.950 no
C2 H2 0.950 no
C3 H3 0.950 no
C4 H4 0.950 no
C5 H5 0.950 no
C9 H9A 0.980 no
C9 H9B 0.980 no
C9 H9C 0.980 no
C12 H12 0.950 no
C13 H13 0.950 no
C14 H14 0.950 no
C15 H15 0.950 no
C16 H16 0.950 no
C17 H17A 0.990 no
C17 H17B 0.990 no
C19 H19 0.950 no
C20 H20 0.950 no
C21 H21 0.950 no
C22 H22 0.950 no
C23 H23 0.950 no
C24 H24 0.950 no
C25 H25 0.950 no
C26 H26 0.950 no
C27 H27 0.950 no
C28 H28 0.950 no
C32 H32A 0.980 no
C32 H32B 0.980 no
C32 H32C 0.980 no
C35 H35 0.950 no
C36 H36 0.950 no
C37 H37 0.950 no
C38 H38 0.950 no
C39 H39 0.950 no
C40 H40A 0.990 no
C40 H40B 0.990 no
C42 H42 0.950 no
C43 H43 0.950 no
C44 H44 0.950 no
C45 H45 0.950 no
C46 H46 0.950 no

loop_
_geom_contact_atom_site_label_1
_geom_contact_atom_site_label_2
_geom_contact_distance
_geom_contact_publ_flag
_geom_contact_site_symmetry_2
S1 C11 3.439(4) no .
S2 C34 3.429(4) no .
O1 C5 2.805(5) no .
O1 C9 3.138(5) no .
O1 C10 3.229(5) no .
O1 C17 3.448(5) no .
O2 C1 3.237(5) no .
O2 C10 3.042(5) no .
O2 C11 3.581(5) no .
O2 C19 2.953(5) no .
O3 C23 2.922(5) no .
O4 C28 2.806(5) no .
O4 C32 3.096(5) no .
O4 C33 3.274(5) no .
O4 C40 3.543(6) no .
O5 C46 2.927(6) no .
O6 C24 3.166(5) no .
O6 C33 3.067(5) no .
O6 C34 3.589(5) no .
O6 C42 2.955(6) no .
C1 C4 2.798(6) no .
C1 C8 2.965(6) no .
C1 C10 3.573(5) no .
C2 C5 2.784(7) no .
C3 C6 2.777(6) no .
C6 C9 3.446(6) no .
C6 C10 3.413(5) no .
C6 C17 3.575(5) no .
C7 C17 2.891(6) no .
C8 C12 3.134(6) no .
C8 C16 3.572(5) no .
C9 C11 3.028(6) no .
C9 C12 3.236(6) no .
C11 C14 2.801(6) no .
C11 C18 3.559(6) no .
C11 C19 3.417(6) no .
C12 C15 2.761(6) no .
C12 C19 3.517(6) no .
C13 C16 2.793(6) no .
C16 C17 3.144(6) no .
C18 C21 2.764(6) no .
C19 C22 2.790(6) no .
C20 C23 2.798(6) no .
C24 C27 2.799(6) no .
C24 C31 2.967(6) no .
C24 C33 3.532(6) no .
C25 C28 2.785(7) no .
C26 C29 2.778(6) no .
C29 C32 3.486(6) no .
C29 C33 3.377(6) no .
C29 C40 3.504(6) no .
C30 C40 2.902(6) no .
C31 C35 3.155(6) no .
C31 C39 3.567(6) no .
C32 C34 3.023(6) no .
C32 C35 3.260(6) no .
C34 C37 2.802(6) no .
C34 C41 3.554(5) no .
C34 C42 3.449(6) no .
C35 C38 2.792(6) no .
C35 C42 3.500(6) no .
C36 C39 2.789(7) no .
C39 C40 3.140(6) no .
C41 C44 2.763(7) no .
C42 C45 2.780(6) no .
C43 C46 2.800(7) no .
O1 C5 3.394(6) no 2_565
O1 C24 3.322(5) no .
O1 C32 3.279(6) no .
O1 C35 3.465(5) no .
O2 C40 3.235(5) no 1_545
O3 C15 3.597(6) no 1_455
O3 C42 3.531(6) no .
O3 C44 3.566(6) no 2_566
O4 C1 3.359(5) no 1_565
O4 C9 3.332(6) no 1_565
O4 C32 3.589(5) no 2_575
O5 C19 3.504(6) no 1_565
O5 C21 3.599(6) no 2_666
O5 C38 3.556(5) no 1_655
O6 C17 3.205(5) no .
C1 O4 3.359(5) no 1_545
C3 C13 3.466(7) no 1_455
C5 O1 3.394(6) no 2_565
C9 O4 3.332(6) no 1_545
C9 C26 3.490(6) no 2_665
C13 C3 3.466(7) no 1_655
C15 O3 3.597(6) no 1_655
C17 O6 3.205(5) no .
C19 O5 3.504(6) no 1_545
C21 O5 3.599(6) no 2_666
C21 C22 3.597(8) no 2_666
C22 C21 3.597(8) no 2_666
C22 C22 3.303(8) no 2_666
C24 O1 3.322(5) no .
C26 C9 3.490(6) no 2_665
C26 C36 3.411(6) no 1_655
C32 O1 3.279(6) no .
C32 O4 3.589(5) no 2_575
C35 O1 3.465(5) no .
C36 C26 3.411(6) no 1_455
C38 O5 3.556(5) no 1_455
C40 O2 3.235(5) no 1_565
C42 O3 3.531(6) no .
C44 O3 3.566(6) no 2_566
C44 C45 3.576(7) no 2_576
C45 C44 3.576(7) no 2_576
C45 C45 3.315(7) no 2_576
S1 H19 2.8514 no .
S1 H23 2.8131 no .
S2 H42 2.8549 no .
S2 H46 2.8245 no .
O1 H5 2.5052 no .
O1 H9B 3.4587 no .
O1 H9C 2.9529 no .
O1 H17A 2.7727 no .
O2 H1 2.7676 no .
O2 H12 3.4970 no .
O2 H17A 3.0770 no .
O2 H17B 3.4231 no .
O2 H19 2.6209 no .
O3 H17A 2.6484 no .
O3 H17B 2.9164 no .
O3 H23 2.5774 no .
O4 H28 2.5089 no .
O4 H32A 3.4272 no .
O4 H32C 2.8841 no .
O4 H40B 2.8829 no .
O5 H40A 2.9080 no .
O5 H40B 2.6410 no .
O5 H46 2.5952 no .
O6 H24 2.7303 no .
O6 H35 3.4568 no .
O6 H40A 3.4339 no .
O6 H40B 3.0878 no .
O6 H42 2.6185 no .
C1 H3 3.2779 no .
C1 H5 3.2768 no .
C1 H17A 3.5596 no .
C2 H4 3.2762 no .
C3 H1 3.2795 no .
C3 H5 3.2573 no .
C4 H2 3.2756 no .
C5 H1 3.2836 no .
C5 H3 3.2535 no .
C6 H2 3.2558 no .
C6 H4 3.2785 no .
C6 H9C 3.2353 no .
C6 H17A 3.0009 no .
C7 H1 2.6741 no .
C7 H5 2.6375 no .
C7 H9A 3.1741 no .
C7 H9B 3.1070 no .
C7 H9C 2.4499 no .
C7 H17A 2.3732 no .
C7 H17B 3.5944 no .
C8 H1 2.6082 no .
C8 H12 2.9920 no .
C8 H17A 2.5174 no .
C8 H17B 3.1173 no .
C9 H1 3.2410 no .
C9 H12 3.0048 no .
C10 H1 3.0687 no .
C10 H9A 2.8147 no .
C10 H9B 2.8136 no .
C10 H9C 3.3027 no .
C10 H12 2.6650 no .
C10 H16 2.6853 no .
C11 H9A 2.9752 no .
C11 H9B 3.0211 no .
C11 H13 3.2832 no .
C11 H15 3.2714 no .
C11 H17A 3.3765 no .
C11 H17B 2.7285 no .
C11 H19 3.0970 no .
C12 H9A 2.7489 no .
C12 H9B 3.3592 no .
C12 H14 3.2651 no .
C12 H16 3.2693 no .
C12 H19 2.8860 no .
C13 H15 3.2509 no .
C13 H19 3.2378 no .
C14 H12 3.2581 no .
C14 H16 3.2738 no .
C15 H13 3.2570 no .
C16 H12 3.2670 no .
C16 H14 3.2727 no .
C16 H17B 2.8236 no .
C16 H19 3.5975 no .
C17 H1 3.5729 no .
C17 H16 2.9777 no .
C17 H23 3.5818 no .
C18 H17B 2.8575 no .
C18 H20 3.2659 no .
C18 H22 3.2579 no .
C19 H21 3.2693 no .
C19 H23 3.2867 no .
C20 H22 3.2614 no .
C21 H19 3.2735 no .
C21 H23 3.2734 no .
C22 H20 3.2616 no .
C23 H17B 3.2669 no .
C23 H19 3.2847 no .
C23 H21 3.2701 no .
C24 H26 3.2696 no .
C24 H28 3.2832 no .
C24 H40B 3.4775 no .
C25 H27 3.2801 no .
C26 H24 3.2736 no .
C26 H28 3.2560 no .
C27 H25 3.2787 no .
C28 H24 3.2856 no .
C28 H26 3.2536 no .
C29 H25 3.2733 no .
C29 H27 3.2682 no .
C29 H32C 3.3051 no .
C29 H40B 2.9142 no .
C30 H24 2.6959 no .
C30 H28 2.6312 no .
C30 H32A 3.1076 no .
C30 H32B 3.1693 no .
C30 H32C 2.4511 no .
C30 H40A 3.5964 no .
C30 H40B 2.3829 no .
C31 H24 2.6164 no .
C31 H35 3.0185 no .
C31 H40A 3.1101 no .
C31 H40B 2.5110 no .
C32 H24 3.2659 no .
C32 H35 3.0396 no .
C33 H24 3.0437 no .
C33 H32A 2.8049 no .
C33 H32B 2.8033 no .
C33 H32C 3.2993 no .
C33 H35 2.6577 no .
C33 H39 2.6811 no .
C34 H32A 3.0089 no .
C34 H32B 2.9714 no .
C34 H36 3.2773 no .
C34 H38 3.3149 no .
C34 H40A 2.7063 no .
C34 H40B 3.3579 no .
C34 H42 3.1456 no .
C35 H32A 3.3768 no .
C35 H32B 2.7761 no .
C35 H37 3.2553 no .
C35 H39 3.2639 no .
C35 H42 2.8846 no .
C36 H38 3.2726 no .
C36 H42 3.2039 no .
C37 H35 3.2532 no .
C37 H39 3.2760 no .
C38 H36 3.2708 no .
C39 H35 3.2641 no .
C39 H37 3.2779 no .
C39 H40A 2.8170 no .
C40 H24 3.5234 no .
C40 H39 2.9917 no .
C40 H46 3.5809 no .
C41 H40A 2.8550 no .
C41 H43 3.2801 no .
C41 H45 3.2535 no .
C42 H44 3.2568 no .
C42 H46 3.2853 no .
C43 H45 3.2551 no .
C44 H42 3.2579 no .
C44 H46 3.2689 no .
C45 H43 3.2601 no .
C46 H40A 3.2715 no .
C46 H42 3.2826 no .
C46 H44 3.2624 no .
H1 H2 2.3525 no .
H1 H9A 3.0826 no .
H1 H9C 3.3780 no .
H1 H12 3.2573 no .
H1 H17A 3.5302 no .
H2 H3 2.3449 no .
H3 H4 2.3420 no .
H4 H5 2.3282 no .
H9A H12 2.3378 no .
H9B H12 3.3760 no .
H12 H13 2.3442 no .
H12 H19 3.0920 no .
H13 H14 2.3384 no .
H14 H15 2.3328 no .
H15 H16 2.3314 no .
H16 H17B 2.4006 no .
H17B H23 3.1739 no .
H19 H20 2.3574 no .
H20 H21 2.3353 no .
H21 H22 2.3230 no .
H22 H23 2.3599 no .
H24 H25 2.3449 no .
H24 H32B 3.0984 no .
H24 H32C 3.4237 no .
H24 H35 3.2449 no .
H24 H40B 3.4812 no .
H25 H26 2.3428 no .
H26 H27 2.3451 no .
H27 H28 2.3263 no .
H32A H35 3.4040 no .
H32B H35 2.3765 no .
H35 H36 2.3335 no .
H35 H42 3.0762 no .
H36 H37 2.3285 no .
H36 H42 3.5572 no .
H37 H38 2.3418 no .
H38 H39 2.3775 no .
H39 H40A 2.4171 no .
H40A H46 3.1625 no .
H42 H43 2.3640 no .
H43 H44 2.3198 no .
H44 H45 2.3249 no .
H45 H46 2.3453 no .
S1 H42 3.5530 no .
S1 H44 3.0382 no 2_566
S2 H19 3.5399 no 1_565
S2 H21 3.0410 no 2_666
O1 H5 3.1369 no 2_565
O1 H24 2.5441 no .
O1 H32B 2.4602 no .
O1 H32C 3.5076 no .
O1 H35 2.5429 no .
O2 H14 3.2153 no 1_455
O2 H39 3.1628 no 1_545
O2 H40A 2.4106 no 1_545
O2 H40B 3.2271 no 1_545
O2 H44 2.8890 no 2_566
O3 H14 3.3435 no 1_455
O3 H15 2.8537 no 1_455
O3 H36 3.4101 no .
O3 H42 2.8562 no .
O3 H43 3.1378 no .
O3 H43 3.3138 no 2_566
O3 H44 2.9292 no 2_566
O4 H1 2.6405 no 1_565
O4 H9A 2.5204 no 1_565
O4 H9C 3.4983 no 1_565
O4 H12 2.7252 no 1_565
O4 H27 3.1322 no 2_675
O4 H32A 3.1211 no 2_575
O4 H32C 3.1505 no 2_575
O5 H13 3.4279 no 1_565
O5 H19 2.8277 no 1_565
O5 H20 3.1334 no 1_565
O5 H20 3.4322 no 2_666
O5 H21 2.9582 no 2_666
O5 H37 3.3598 no 1_655
O5 H38 2.8231 no 1_655
O6 H16 3.1923 no .
O6 H17A 3.1688 no .
O6 H17B 2.4096 no .
O6 H21 2.8935 no 2_666
O6 H37 3.2539 no 1_655
C1 H32C 2.8672 no 2_565
C2 H27 3.4782 no 1_445
C2 H32A 3.3169 no 1_545
C2 H32C 3.0822 no 2_565
C3 H9B 3.5094 no 1_455
C3 H13 3.5744 no 1_455
C3 H28 3.3802 no 1_445
C3 H32C 3.5703 no 2_565
C4 H9B 3.1005 no 1_455
C5 H9C 3.3989 no 2_565
C5 H26 3.3203 no 1_455
C5 H35 3.4708 no .
C5 H36 3.4885 no .
C6 H32C 3.1900 no 2_565
C6 H35 3.5266 no .
C7 H5 3.5417 no 2_565
C7 H24 3.3830 no .
C7 H32B 3.5825 no .
C7 H35 3.0486 no .
C8 H24 3.5272 no .
C8 H25 3.3858 no .
C9 H3 3.5205 no 1_655
C9 H4 3.2048 no 1_655
C9 H5 3.3788 no 2_565
C9 H25 3.3593 no .
C9 H26 3.1744 no 2_665
C9 H27 3.4576 no 2_665
C10 H25 3.4764 no .
C11 H25 3.5954 no .
C12 H3 3.2846 no 1_655
C12 H28 3.5394 no 1_545
C12 H40B 3.0402 no 1_545
C13 H3 3.1644 no 1_655
C13 H38 3.3516 no 1_645
C13 H39 3.5470 no 1_645
C13 H40B 3.5577 no 1_545
C14 H39 3.3368 no 1_645
C15 H22 2.8709 no 2_666
C15 H36 3.0117 no 1_655
C16 H22 2.9910 no 2_666
C16 H25 3.4050 no .
C16 H36 3.2579 no 1_655
C16 H37 3.3887 no 1_655
C17 H35 3.3148 no .
C17 H42 3.1409 no .
C18 H43 3.4429 no 2_566
C18 H44 3.1374 no 2_566
C19 H40A 3.4700 no 1_545
C19 H44 3.5898 no 2_566
C19 H46 2.9740 no 1_545
C20 H46 2.9785 no 1_545
C21 H22 3.3952 no 2_666
C21 H37 3.3285 no 2_566
C22 H15 3.2626 no 2_666
C22 H16 3.4615 no 2_666
C22 H22 3.2867 no 2_666
C22 H37 3.4035 no 2_566
C22 H43 3.4809 no 2_566
C23 H22 3.5778 no 2_666
C23 H43 2.9851 no 2_566
C24 H4 3.5147 no 2_565
C25 H4 3.2655 no 2_565
C25 H9B 3.3403 no .
C25 H37 3.5823 no 1_655
C26 H4 3.4543 no 2_565
C26 H5 3.4798 no 1_655
C26 H9A 3.4895 no 2_665
C26 H9B 3.3862 no 2_665
C26 H9C 3.0335 no 2_665
C26 H32A 3.4103 no 1_655
C26 H36 3.5919 no 1_655
C27 H2 3.4905 no 1_665
C27 H3 3.5362 no 1_665
C27 H3 3.3695 no 2_565
C27 H9A 3.2697 no 2_665
C27 H9C 3.3757 no 2_665
C27 H28 3.1308 no 2_675
C27 H32A 3.0303 no 1_655
C28 H3 3.2053 no 1_665
C28 H3 3.1627 no 2_565
C28 H12 3.4084 no 1_565
C28 H13 3.3522 no 1_565
C28 H27 3.4988 no 2_675
C28 H28 3.0686 no 2_675
C29 H3 3.4929 no 2_565
C29 H12 3.4959 no 1_565
C30 H1 3.4072 no 1_565
C30 H9A 3.5922 no 1_565
C30 H12 3.1035 no 1_565
C31 H1 3.5360 no 1_565
C31 H2 3.3537 no 1_565
C32 H2 3.3121 no 1_565
C32 H9C 3.2649 no 2_565
C32 H26 3.4083 no 1_455
C32 H27 3.1536 no 1_455
C33 H2 3.4739 no 1_565
C35 H17A 3.0441 no .
C35 H26 3.1007 no 1_455
C36 H15 3.3365 no 1_455
C36 H16 3.5880 no 1_455
C36 H17A 3.5387 no .
C36 H25 3.5837 no 1_455
C36 H26 3.0129 no 1_455
C37 H16 3.3732 no 1_455
C37 H26 3.5669 no 1_455
C38 H13 3.0372 no 1_465
C38 H45 2.8443 no 2_576
C39 H2 3.4073 no 1_565
C39 H13 3.2449 no 1_465
C39 H14 3.3742 no 1_465
C39 H45 3.0742 no 2_576
C40 H12 3.2991 no 1_565
C40 H19 3.1812 no 1_565
C41 H20 3.4755 no 2_666
C41 H21 3.0895 no 2_666
C42 H17B 3.4369 no .
C42 H21 3.5009 no 2_666
C42 H23 3.0885 no .
C43 H23 3.0480 no .
C44 H14 3.3603 no 2_666
C44 H45 3.3797 no 2_576
C45 H14 3.5006 no 2_666
C45 H20 3.4156 no 2_666
C45 H38 3.2329 no 2_576
C45 H45 3.3065 no 2_576
C46 H20 3.0087 no 2_666
C46 H44 3.5856 no 2_576
H1 O4 2.6405 no 1_545
H1 C30 3.4072 no 1_545
H1 C31 3.5360 no 1_545
H1 H32C 3.0885 no 2_565
H1 H40A 3.5916 no 1_545
H1 H40B 3.4866 no 1_545
H2 C27 3.4905 no 1_445
H2 C31 3.3537 no 1_545
H2 C32 3.3121 no 1_545
H2 C33 3.4739 no 1_545
H2 C39 3.4073 no 1_545
H2 H13 3.2838 no 1_455
H2 H14 3.5638 no 1_455
H2 H27 2.8169 no 1_445
H2 H32A 2.5430 no 1_545
H2 H32C 3.4232 no 2_565
H2 H39 3.0685 no 1_545
H3 C9 3.5205 no 1_455
H3 C12 3.2846 no 1_455
H3 C13 3.1644 no 1_455
H3 C27 3.5362 no 1_445
H3 C27 3.3695 no 2_565
H3 C28 3.2053 no 1_445
H3 C28 3.1627 no 2_565
H3 C29 3.4929 no 2_565
H3 H9A 2.9687 no 1_455
H3 H9B 3.1608 no 1_455
H3 H12 3.3745 no 1_455
H3 H13 3.1856 no 1_455
H3 H27 3.1466 no 1_445
H3 H28 2.4658 no 1_445
H3 H28 3.3343 no 2_565
H4 C9 3.2048 no 1_455
H4 C24 3.5147 no 2_565
H4 C25 3.2655 no 2_565
H4 C26 3.4543 no 2_565
H4 H9A 3.3355 no 1_455
H4 H9B 2.3314 no 1_455
H4 H9B 3.5398 no 2_565
H4 H25 3.0294 no 1_455
H4 H25 3.4921 no 2_565
H4 H26 3.3597 no 1_455
H5 O1 3.1369 no 2_565
H5 C7 3.5417 no 2_565
H5 C9 3.3788 no 2_565
H5 C26 3.4798 no 1_455
H5 H9B 3.4628 no 2_565
H5 H9C 2.5565 no 2_565
H5 H26 2.5916 no 1_455
H5 H32B 2.9317 no .
H5 H35 3.0578 no .
H5 H36 3.4179 no .
H9A O4 2.5204 no 1_545
H9A C26 3.4895 no 2_665
H9A C27 3.2697 no 2_665
H9A C30 3.5922 no 1_545
H9A H3 2.9687 no 1_655
H9A H4 3.3355 no 1_655
H9A H26 3.3662 no 2_665
H9A H27 2.9598 no 2_665
H9A H28 2.9569 no 1_545
H9A H32A 3.5994 no 2_565
H9B C3 3.5094 no 1_655
H9B C4 3.1005 no 1_655
H9B C25 3.3403 no .
H9B C26 3.3862 no 2_665
H9B H3 3.1608 no 1_655
H9B H4 2.3314 no 1_655
H9B H4 3.5398 no 2_565
H9B H5 3.4628 no 2_565
H9B H25 2.5900 no .
H9B H26 3.1969 no 2_665
H9C O4 3.4983 no 1_545
H9C C5 3.3989 no 2_565
H9C C26 3.0335 no 2_665
H9C C27 3.3757 no 2_665
H9C C32 3.2649 no 2_565
H9C H5 2.5565 no 2_565
H9C H26 2.5027 no 2_665
H9C H27 3.1471 no 2_665
H9C H32A 3.1854 no 2_565
H9C H32B 2.8162 no 2_565
H9C H32C 3.2604 no 2_565
H12 O4 2.7252 no 1_545
H12 C28 3.4084 no 1_545
H12 C29 3.4959 no 1_545
H12 C30 3.1035 no 1_545
H12 C40 3.2991 no 1_545
H12 H3 3.3745 no 1_655
H12 H28 2.9944 no 1_545
H12 H40A 3.4613 no 1_545
H12 H40B 2.3648 no 1_545
H13 O5 3.4279 no 1_545
H13 C3 3.5744 no 1_655
H13 C28 3.3522 no 1_545
H13 C38 3.0372 no 1_645
H13 C39 3.2449 no 1_645
H13 H2 3.2838 no 1_655
H13 H3 3.1856 no 1_655
H13 H28 3.2830 no 1_545
H13 H38 2.6884 no 1_645
H13 H39 3.0331 no 1_645
H13 H40B 3.3677 no 1_545
H14 O2 3.2153 no 1_655
H14 O3 3.3435 no 1_655
H14 C39 3.3742 no 1_645
H14 C44 3.3603 no 2_666
H14 C45 3.5006 no 2_666
H14 H2 3.5638 no 1_655
H14 H38 3.3155 no 1_645
H14 H39 2.5955 no 1_645
H14 H44 2.9750 no 2_666
H14 H45 3.2454 no 2_666
H15 O3 2.8537 no 1_655
H15 C22 3.2626 no 2_666
H15 C36 3.3365 no 1_655
H15 H22 2.4175 no 2_666
H15 H36 2.6269 no 1_655
H15 H37 3.3189 no 1_655
H16 O6 3.1923 no .
H16 C22 3.4615 no 2_666
H16 C36 3.5880 no 1_655
H16 C37 3.3732 no 1_655
H16 H21 3.3017 no 2_666
H16 H22 2.6715 no 2_666
H16 H25 3.0949 no .
H16 H36 3.0758 no 1_655
H16 H37 2.6202 no 1_655
H17A O6 3.1688 no .
H17A C35 3.0441 no .
H17A C36 3.5387 no .
H17A H24 3.5063 no .
H17A H35 2.3728 no .
H17A H36 3.3308 no .
H17A H42 2.9064 no .
H17B O6 2.4096 no .
H17B C42 3.4369 no .
H17B H21 3.4888 no 2_666
H17B H35 3.4979 no .
H17B H42 2.6841 no .
H19 S2 3.5399 no 1_545
H19 O5 2.8277 no 1_545
H19 C40 3.1812 no 1_545
H19 H40A 2.7142 no 1_545
H19 H40B 2.9709 no 1_545
H19 H46 2.8701 no 1_545
H20 O5 3.1334 no 1_545
H20 O5 3.4322 no 2_666
H20 C41 3.4755 no 2_666
H20 C45 3.4156 no 2_666
H20 C46 3.0087 no 2_666
H20 H46 2.8678 no 1_545
H20 H46 2.9600 no 2_666
H21 S2 3.0410 no 2_666
H21 O5 2.9582 no 2_666
H21 O6 2.8935 no 2_666
H21 C41 3.0895 no 2_666
H21 C42 3.5009 no 2_666
H21 H16 3.3017 no 2_666
H21 H17B 3.4888 no 2_666
H21 H23 3.4328 no 2_666
H21 H37 2.9943 no 2_566
H22 C15 2.8709 no 2_666
H22 C16 2.9910 no 2_666
H22 C21 3.3952 no 2_666
H22 C22 3.2867 no 2_666
H22 C23 3.5778 no 2_666
H22 H15 2.4175 no 2_666
H22 H16 2.6715 no 2_666
H22 H22 3.5357 no 2_666
H22 H37 3.1493 no 2_566
H23 C42 3.0885 no .
H23 C43 3.0480 no .
H23 H21 3.4328 no 2_666
H23 H42 2.9685 no .
H23 H43 2.9047 no .
H23 H43 2.8826 no 2_566
H24 O1 2.5441 no .
H24 C7 3.3830 no .
H24 C8 3.5272 no .
H24 H17A 3.5063 no .
H25 C8 3.3858 no .
H25 C9 3.3593 no .
H25 C10 3.4764 no .
H25 C11 3.5954 no .
H25 C16 3.4050 no .
H25 C36 3.5837 no 1_655
H25 H4 3.0294 no 1_655
H25 H4 3.4921 no 2_565
H25 H9B 2.5900 no .
H25 H16 3.0949 no .
H25 H36 3.3174 no 1_655
H25 H37 3.4913 no 1_655
H26 C5 3.3203 no 1_655
H26 C9 3.1744 no 2_665
H26 C32 3.4083 no 1_655
H26 C35 3.1007 no 1_655
H26 C36 3.0129 no 1_655
H26 C37 3.5669 no 1_655
H26 H4 3.3597 no 1_655
H26 H5 2.5916 no 1_655
H26 H9A 3.3662 no 2_665
H26 H9B 3.1969 no 2_665
H26 H9C 2.5027 no 2_665
H26 H32A 3.0233 no 1_655
H26 H32B 2.8848 no 1_655
H26 H35 3.2462 no 1_655
H26 H36 3.1224 no 1_655
H27 O4 3.1322 no 2_675
H27 C2 3.4782 no 1_665
H27 C9 3.4576 no 2_665
H27 C28 3.4988 no 2_675
H27 C32 3.1536 no 1_655
H27 H2 2.8169 no 1_665
H27 H3 3.1466 no 1_665
H27 H9A 2.9598 no 2_665
H27 H9C 3.1471 no 2_665
H27 H28 2.8049 no 2_675
H27 H32A 2.2530 no 1_655
H27 H32B 3.3284 no 1_655
H28 C3 3.3802 no 1_665
H28 C12 3.5394 no 1_565
H28 C27 3.1308 no 2_675
H28 C28 3.0686 no 2_675
H28 H3 2.4658 no 1_665
H28 H3 3.3343 no 2_565
H28 H9A 2.9569 no 1_565
H28 H12 2.9944 no 1_565
H28 H13 3.2830 no 1_565
H28 H27 2.8049 no 2_675
H28 H28 2.6908 no 2_675
H32A O4 3.1211 no 2_575
H32A C2 3.3169 no 1_565
H32A C26 3.4103 no 1_455
H32A C27 3.0303 no 1_455
H32A H2 2.5430 no 1_565
H32A H9A 3.5994 no 2_565
H32A H9C 3.1854 no 2_565
H32A H26 3.0233 no 1_455
H32A H27 2.2530 no 1_455
H32B O1 2.4602 no .
H32B C7 3.5825 no .
H32B H5 2.9317 no .
H32B H9C 2.8162 no 2_565
H32B H26 2.8848 no 1_455
H32B H27 3.3284 no 1_455
H32C O1 3.5076 no .
H32C O4 3.1505 no 2_575
H32C C1 2.8672 no 2_565
H32C C2 3.0822 no 2_565
H32C C3 3.5703 no 2_565
H32C C6 3.1900 no 2_565
H32C H1 3.0885 no 2_565
H32C H2 3.4232 no 2_565
H32C H9C 3.2604 no 2_565
H35 O1 2.5429 no .
H35 C5 3.4708 no .
H35 C6 3.5266 no .
H35 C7 3.0486 no .
H35 C17 3.3148 no .
H35 H5 3.0578 no .
H35 H17A 2.3728 no .
H35 H17B 3.4979 no .
H35 H26 3.2462 no 1_455
H36 O3 3.4101 no .
H36 C5 3.4885 no .
H36 C15 3.0117 no 1_455
H36 C16 3.2579 no 1_455
H36 C26 3.5919 no 1_455
H36 H5 3.4179 no .
H36 H15 2.6269 no 1_455
H36 H16 3.0758 no 1_455
H36 H17A 3.3308 no .
H36 H25 3.3174 no 1_455
H36 H26 3.1224 no 1_455
H37 O5 3.3598 no 1_455
H37 O6 3.2539 no 1_455
H37 C16 3.3887 no 1_455
H37 C21 3.3285 no 2_566
H37 C22 3.4035 no 2_566
H37 C25 3.5823 no 1_455
H37 H15 3.3189 no 1_455
H37 H16 2.6202 no 1_455
H37 H21 2.9943 no 2_566
H37 H22 3.1493 no 2_566
H37 H25 3.4913 no 1_455
H38 O5 2.8231 no 1_455
H38 C13 3.3516 no 1_465
H38 C45 3.2329 no 2_576
H38 H13 2.6884 no 1_465
H38 H14 3.3155 no 1_465
H38 H45 2.3798 no 2_576
H39 O2 3.1628 no 1_565
H39 C13 3.5470 no 1_465
H39 C14 3.3368 no 1_465
H39 H2 3.0685 no 1_565
H39 H13 3.0331 no 1_465
H39 H14 2.5955 no 1_465
H39 H44 3.3307 no 2_576
H39 H45 2.8339 no 2_576
H40A O2 2.4106 no 1_565
H40A C19 3.4700 no 1_565
H40A H1 3.5916 no 1_565
H40A H12 3.4613 no 1_565
H40A H19 2.7142 no 1_565
H40A H44 3.5675 no 2_576
H40B O2 3.2271 no 1_565
H40B C12 3.0402 no 1_565
H40B C13 3.5577 no 1_565
H40B H1 3.4866 no 1_565
H40B H12 2.3648 no 1_565
H40B H13 3.3677 no 1_565
H40B H19 2.9709 no 1_565
H42 S1 3.5530 no .
H42 O3 2.8562 no .
H42 C17 3.1409 no .
H42 H17A 2.9064 no .
H42 H17B 2.6841 no .
H42 H23 2.9685 no .
H43 O3 3.1378 no .
H43 O3 3.3138 no 2_566
H43 C18 3.4429 no 2_566
H43 C22 3.4809 no 2_566
H43 C23 2.9851 no 2_566
H43 H23 2.9047 no .
H43 H23 2.8826 no 2_566
H44 S1 3.0382 no 2_566
H44 O2 2.8890 no 2_566
H44 O3 2.9292 no 2_566
H44 C18 3.1374 no 2_566
H44 C19 3.5898 no 2_566
H44 C46 3.5856 no 2_576
H44 H14 2.9750 no 2_666
H44 H39 3.3307 no 2_576
H44 H40A 3.5675 no 2_576
H44 H46 3.4130 no 2_576
H45 C38 2.8443 no 2_576
H45 C39 3.0742 no 2_576
H45 C44 3.3797 no 2_576
H45 C45 3.3065 no 2_576
H45 H14 3.2454 no 2_666
H45 H38 2.3798 no 2_576
H45 H39 2.8339 no 2_576
H45 H45 3.5613 no 2_576
H46 C19 2.9740 no 1_565
H46 C20 2.9785 no 1_565
H46 H19 2.8701 no 1_565
H46 H20 2.8678 no 1_565
H46 H20 2.9600 no 2_666
H46 H44 3.4130 no 2_576

loop_
_geom_torsion_atom_site_label_1
_geom_torsion_atom_site_label_2
_geom_torsion_atom_site_label_3
_geom_torsion_atom_site_label_4
_geom_torsion
_geom_torsion_publ_flag
O2 S1 C17 C10 -31.3(3) no
O2 S1 C18 C19 23.2(4) no
O2 S1 C18 C23 -155.0(3) no
O3 S1 C17 C10 -160.5(2) no
O3 S1 C18 C19 152.7(3) no
O3 S1 C18 C23 -25.6(3) no
C17 S1 C18 C19 -94.5(3) no
C17 S1 C18 C23 87.2(3) no
C18 S1 C17 C10 85.4(3) no
O5 S2 C40 C33 160.5(3) no
O5 S2 C41 C42 -151.4(3) no
O5 S2 C41 C46 25.6(3) no
O6 S2 C40 C33 31.3(3) no
O6 S2 C41 C42 -22.1(3) no
O6 S2 C41 C46 154.8(3) no
C40 S2 C41 C42 95.9(3) no
C40 S2 C41 C46 -87.2(3) no
C41 S2 C40 C33 -85.5(3) no
C2 C1 C6 C5 -0.4(6) no
C2 C1 C6 C7 -178.9(4) no
C6 C1 C2 C3 0.4(6) no
C1 C2 C3 C4 -0.6(7) no
C2 C3 C4 C5 0.9(7) no
C3 C4 C5 C6 -0.8(6) no
C4 C5 C6 C1 0.6(6) no
C4 C5 C6 C7 179.2(4) no
C1 C6 C7 O1 177.8(4) no
C1 C6 C7 C8 0.5(5) no
C5 C6 C7 O1 -0.8(5) no
C5 C6 C7 C8 -178.1(3) no
O1 C7 C8 C9 -82.2(4) no
O1 C7 C8 C10 92.6(5) no
C6 C7 C8 C9 95.1(4) no
C6 C7 C8 C10 -90.0(4) no
C7 C8 C10 C11 -178.1(3) no
C7 C8 C10 C17 -0.0(5) no
C9 C8 C10 C11 -4.1(6) no
C9 C8 C10 C17 174.0(3) no
C8 C10 C11 C12 -58.4(5) no
C8 C10 C11 C16 122.1(4) no
C8 C10 C17 S1 113.2(4) no
C11 C10 C17 S1 -68.6(4) no
C17 C10 C11 C12 123.4(4) no
C17 C10 C11 C16 -56.1(5) no
C10 C11 C12 C13 -179.8(3) no
C10 C11 C16 C15 179.3(3) no
C12 C11 C16 C15 -0.1(6) no
C16 C11 C12 C13 -0.3(6) no
C11 C12 C13 C14 -0.4(6) no
C12 C13 C14 C15 1.4(6) no
C13 C14 C15 C16 -1.9(7) no
C14 C15 C16 C11 1.2(7) no
S1 C18 C19 C20 -177.4(3) no
S1 C18 C23 C22 178.1(3) no
C19 C18 C23 C22 -0.2(6) no
C23 C18 C19 C20 0.9(6) no
C18 C19 C20 C21 -0.5(6) no
C19 C20 C21 C22 -0.6(7) no
C20 C21 C22 C23 1.3(7) no
C21 C22 C23 C18 -0.9(7) no
C25 C24 C29 C28 0.4(5) no
C25 C24 C29 C30 178.3(3) no
C29 C24 C25 C26 0.0(5) no
C24 C25 C26 C27 -0.8(6) no
C25 C26 C27 C28 1.2(6) no
C26 C27 C28 C29 -0.8(6) no
C27 C28 C29 C24 0.0(6) no
C27 C28 C29 C30 -177.9(3) no
C24 C29 C30 O4 -172.5(3) no
C24 C29 C30 C31 4.1(5) no
C28 C29 C30 O4 5.5(5) no
C28 C29 C30 C31 -178.0(3) no
O4 C30 C31 C32 76.8(4) no
O4 C30 C31 C33 -98.5(4) no
C29 C30 C31 C32 -99.8(4) no
C29 C30 C31 C33 84.8(4) no
C30 C31 C33 C34 177.7(3) no
C30 C31 C33 C40 -0.3(5) no
C32 C31 C33 C34 2.9(6) no
C32 C31 C33 C40 -175.0(3) no
C31 C33 C34 C35 60.9(5) no
C31 C33 C34 C39 -119.9(4) no
C31 C33 C40 S2 -113.7(4) no
C34 C33 C40 S2 68.2(4) no
C40 C33 C34 C35 -121.1(4) no
C40 C33 C34 C39 58.1(5) no
C33 C34 C35 C36 178.8(3) no
C33 C34 C39 C38 -178.1(3) no
C35 C34 C39 C38 1.1(5) no
C39 C34 C35 C36 -0.3(5) no
C34 C35 C36 C37 1.0(6) no
C35 C36 C37 C38 -2.5(6) no
C36 C37 C38 C39 3.3(6) no
C37 C38 C39 C34 -2.6(6) no
S2 C41 C42 C43 176.6(3) no
S2 C41 C46 C45 -176.3(3) no
C42 C41 C46 C45 0.6(6) no
C46 C41 C42 C43 -0.2(6) no
C41 C42 C43 C44 -0.6(6) no
C42 C43 C44 C45 1.1(7) no
C43 C44 C45 C46 -0.7(7) no
C44 C45 C46 C41 -0.2(7) no

loop_
_cod_related_entry_id
_cod_related_entry_code
_cod_related_entry_database
1 30652064 ChemSpider
